data_2205763
loop_
_publ_author_name
'Gao, Shan'
'Huo, Li-Hua'
'Liu, Ji-Wei'
'Zhao, Hui'

_publ_section_title
<i>catena</i>-Poly[[aqua(2,2'-bipyridine-\k^2^<i>N,N</i>')manganese(II)]-\m-4-carboxylatophenoxyacetato-\k^3^<i>O,O</i>':<i>O</i>'']
_journal_issue 5
_journal_name_full 'Acta Crystallographica Section E'
_journal_page_first m989
_journal_page_last m991
_journal_paper_doi 10.1107/S1600536805012584
_journal_volume 61
_journal_year 2005
_chemical_formula_iupac '[Mn (C9 H6 O5) (C10 H8 N2) (H2 O)]'
_chemical_formula_moiety 'C19 H16 Mn N2 O6'
_chemical_formula_sum 'C19 H16 Mn N2 O6'
_chemical_formula_weight 423.28
_chemical_name_systematic
;
catena-Poly[[aqua(2,2'-bipyridine-\k^2^N,N')manganese(II)]-\m-
4-carboxylatophenoxyacetato-\k^3^O,O':O'']
;
_space_group_IT_number 15
_symmetry_cell_setting monoclinic
_symmetry_space_group_name_Hall '-C 2yc'
_symmetry_space_group_name_H-M 'C 1 2/c 1'
_atom_sites_solution_hydrogens geom
_atom_sites_solution_primary direct
_atom_sites_solution_secondary difmap
_cell_angle_alpha 90.00
_cell_angle_beta 104.00(3)
_cell_angle_gamma 90.00
_cell_formula_units_Z 8
_cell_length_a 14.379(2)
_cell_length_b 13.234(2)
_cell_length_c 19.705(3)
_cell_measurement_reflns_used 6068
_cell_measurement_temperature 296(2)
_cell_measurement_theta_max 27.41
_cell_measurement_theta_min 3.03
_cell_volume 3638.3(10)
_computing_cell_refinement RAPID-AUTO
_computing_data_collection 'RAPID-AUTO (Rigaku, 1998)'
_computing_data_reduction 'CrystalStructure (Rigaku/MSC, 2002)'
_computing_molecular_graphics 'ORTEPII (Johnson, 1976)'
_computing_publication_material SHELXL97
_computing_structure_refinement 'SHELXL97 (Sheldrick, 1997)'
_computing_structure_solution 'SHELXS97 (Sheldrick, 1997)'
_diffrn_ambient_temperature 296(2)
_diffrn_detector_area_resol_mean 10
_diffrn_measured_fraction_theta_full 0.989
_diffrn_measured_fraction_theta_max 0.989
_diffrn_measurement_device_type 'Rigaku R-AXIS RAPID'
_diffrn_measurement_method \w
_diffrn_radiation_monochromator graphite
_diffrn_radiation_source 'fine-focus sealed tube'
_diffrn_radiation_type MoK\a
_diffrn_radiation_wavelength 0.71073
_diffrn_reflns_av_R_equivalents 0.0574
_diffrn_reflns_av_sigmaI/netI 0.0921
_diffrn_reflns_limit_h_max 18
_diffrn_reflns_limit_h_min -18
_diffrn_reflns_limit_k_max 16
_diffrn_reflns_limit_k_min -17
_diffrn_reflns_limit_l_max 25
_diffrn_reflns_limit_l_min -25
_diffrn_reflns_number 6190
_diffrn_reflns_theta_full 27.41
_diffrn_reflns_theta_max 27.41
_diffrn_reflns_theta_min 3.03
_exptl_absorpt_coefficient_mu 0.766
_exptl_absorpt_correction_T_max 0.874
_exptl_absorpt_correction_T_min 0.792
_exptl_absorpt_correction_type multi-scan
_exptl_absorpt_process_details '(ABSCOR; Higashi, 1995)'
_exptl_crystal_colour Yellow
_exptl_crystal_density_diffrn 1.545
_exptl_crystal_density_method 'not measured'
_exptl_crystal_description Prism
_exptl_crystal_F_000 1736
_exptl_crystal_size_max 0.32
_exptl_crystal_size_mid 0.24
_exptl_crystal_size_min 0.18
_refine_diff_density_max 0.446
_refine_diff_density_min -0.328
_refine_ls_extinction_method none
_refine_ls_goodness_of_fit_ref 1.037
_refine_ls_hydrogen_treatment mixed
_refine_ls_matrix_type full
_refine_ls_number_parameters 259
_refine_ls_number_reflns 4139
_refine_ls_number_restraints 2
_refine_ls_restrained_S_all 1.037
_refine_ls_R_factor_all 0.1334
_refine_ls_R_factor_gt 0.0659
_refine_ls_shift/su_max 0.001
_refine_ls_shift/su_mean 0.000
_refine_ls_structure_factor_coef Fsqd
_refine_ls_weighting_details 'calc w = 1/[\s^2^(Fo^2^)+(0.055P)^2^] where P = (Fo^2^+2Fc^2^)/3'
_refine_ls_weighting_scheme calc
_refine_ls_wR_factor_gt 0.1303
_refine_ls_wR_factor_ref 0.1460
_reflns_number_gt 2578
_reflns_number_total 4139
_reflns_threshold_expression I>2\s(I)
_cod_data_source_file lh6411.cif
_cod_data_source_block I
_cod_depositor_comments
;
The following automatic conversions were performed:
'_symmetry_cell_setting' value 'Monoclinic' changed to 'monoclinic'
according to '/home/saulius/struct/CIF-dictionaries/cif_core.dic'
dictionary named 'cif_core.dic' version 2.4.1 from
2010-06-29.

'_exptl_absorpt_correction_type' value 'Multi-scan' changed
to 'multi-scan' according to
'/home/saulius/struct/CIF-dictionaries/cif_core.dic' dictionary named
'cif_core.dic' version 2.4.1 from 2010-06-29.

Automatic conversion script
Id: cif_fix_enum 1527 2010-12-29 10:47:43Z saulius 

The following automatic conversions were performed:

'_symmetry_cell_setting' value 'Monoclinic' changed to 'monoclinic'
according to /home/saulius/struct/CIF-dictionaries/cif_core.dic
dictionary named 'cif_core.dic' version 2.4.1 from
2010-06-29.

'_exptl_absorpt_correction_type' value 'Multi-scan'
changed to 'multi-scan' according to
/home/saulius/struct/CIF-dictionaries/cif_core.dic dictionary named
'cif_core.dic' version 2.4.1 from 2010-06-29.

Automatic conversion script
Id: cif_fix_values 1715 2011-07-08 13:25:40Z adriana 
;
_cod_original_sg_symbol_H-M 'C 2/c'
_cod_database_code 2205763
_cod_database_fobs_code 2205763

loop_
_symmetry_equiv_pos_as_xyz
'x, y, z'
'-x, y, -z+1/2'
'x+1/2, y+1/2, z'
'-x+1/2, y+1/2, -z+1/2'
'-x, -y, -z'
'x, -y, z-1/2'
'-x+1/2, -y+1/2, -z'
'x+1/2, -y+1/2, z-1/2'

loop_
_atom_site_label
_atom_site_fract_x
_atom_site_fract_y
_atom_site_fract_z
_atom_site_U_iso_or_equiv
_atom_site_adp_type
_atom_site_calc_flag
_atom_site_refinement_flags
_atom_site_occupancy
_atom_site_type_symbol
Mn1 0.75561(5) 0.79563(5) 0.62120(3) 0.0465(2) Uani d . 1 Mn
N1 0.8419(2) 0.8701(3) 0.71681(18) 0.0471(9) Uani d . 1 N
N2 0.8265(3) 0.6716(3) 0.69679(19) 0.0493(9) Uani d . 1 N
O1 0.6192(2) 0.7915(2) 0.66021(16) 0.0588(8) Uani d . 1 O
O2 0.6315(2) 0.6948(2) 0.57219(15) 0.0543(8) Uani d . 1 O
O3 0.1895(2) 0.6410(2) 0.57211(17) 0.0603(9) Uani d . 1 O
O4 0.1079(3) 0.4223(3) 0.46691(18) 0.0758(11) Uani d . 1 O
O5 0.2164(2) 0.4350(2) 0.56862(16) 0.0607(9) Uani d . 1 O
O1W 0.8585(3) 0.7647(3) 0.56178(16) 0.0578(9) Uani d D 1 O
C1 0.5818(3) 0.7334(3) 0.6107(2) 0.0485(11) Uani d . 1 C
C2 0.4786(3) 0.7077(3) 0.5983(2) 0.0444(10) Uani d . 1 C
C3 0.4256(3) 0.7396(3) 0.6450(2) 0.0518(12) Uani d . 1 C
C4 0.3301(3) 0.7160(3) 0.6352(2) 0.0551(12) Uani d . 1 C
C5 0.2847(3) 0.6593(3) 0.5773(2) 0.0473(11) Uani d . 1 C
C6 0.3347(3) 0.6283(4) 0.5291(2) 0.0526(12) Uani d . 1 C
C7 0.4314(3) 0.6519(3) 0.5407(2) 0.0491(11) Uani d . 1 C
C8 0.1368(3) 0.5830(4) 0.5150(3) 0.0591(13) Uani d . 1 C
C9 0.1569(3) 0.4688(4) 0.5179(2) 0.0534(12) Uani d . 1 C
C10 0.8480(3) 0.9708(4) 0.7231(2) 0.0591(13) Uani d . 1 C
C11 0.8960(4) 1.0178(4) 0.7839(3) 0.0707(15) Uani d . 1 C
C12 0.9379(4) 0.9576(5) 0.8394(3) 0.0840(18) Uani d . 1 C
C13 0.9337(4) 0.8555(4) 0.8336(3) 0.0762(17) Uani d . 1 C
C14 0.8846(3) 0.8119(4) 0.7713(2) 0.0504(12) Uani d . 1 C
C15 0.8776(3) 0.7006(4) 0.7601(2) 0.0468(10) Uani d . 1 C
C16 0.9221(3) 0.6323(4) 0.8107(3) 0.0626(13) Uani d . 1 C
C17 0.9124(4) 0.5317(5) 0.7971(3) 0.0744(17) Uani d . 1 C
C18 0.8599(4) 0.4996(4) 0.7325(3) 0.0741(16) Uani d . 1 C
C19 0.8193(3) 0.5724(4) 0.6841(3) 0.0607(13) Uani d . 1 C
H1W1 0.853(4) 0.793(4) 0.5225(14) 0.087 Uiso d D 1 H
H1W2 0.859(4) 0.7007(10) 0.556(3) 0.087 Uiso d D 1 H
H3 0.4556 0.7778 0.6837 0.062 Uiso calc R 1 H
H4 0.2962 0.7379 0.6671 0.066 Uiso calc R 1 H
H6 0.3040 0.5921 0.4896 0.063 Uiso calc R 1 H
H7 0.4654 0.6296 0.5090 0.059 Uiso calc R 1 H
H8A 0.1499 0.6095 0.4724 0.071 Uiso calc R 1 H
H8B 0.0690 0.5929 0.5119 0.071 Uiso calc R 1 H
H10 0.8187 1.0105 0.6850 0.071 Uiso calc R 1 H
H11 0.8997 1.0878 0.7871 0.085 Uiso calc R 1 H
H12 0.9696 0.9871 0.8815 0.101 Uiso calc R 1 H
H13 0.9635 0.8150 0.8711 0.091 Uiso calc R 1 H
H16 0.9584 0.6550 0.8536 0.075 Uiso calc R 1 H
H17 0.9410 0.4849 0.8309 0.089 Uiso calc R 1 H
H18 0.8521 0.4312 0.7219 0.089 Uiso calc R 1 H
H19 0.7849 0.5511 0.6402 0.073 Uiso calc R 1 H

loop_
_atom_site_aniso_label
_atom_site_aniso_U_11
_atom_site_aniso_U_22
_atom_site_aniso_U_33
_atom_site_aniso_U_12
_atom_site_aniso_U_13
_atom_site_aniso_U_23
Mn1 0.0497(4) 0.0463(4) 0.0413(4) -0.0042(4) 0.0067(3) -0.0005(3)
N1 0.055(2) 0.043(2) 0.043(2) -0.0043(18) 0.0114(17) 0.0001(17)
N2 0.054(2) 0.043(2) 0.053(2) 0.0013(17) 0.0169(18) 0.0034(18)
O1 0.0504(18) 0.062(2) 0.063(2) -0.0054(17) 0.0127(15) -0.0115(18)
O2 0.0546(18) 0.063(2) 0.0477(17) -0.0045(16) 0.0160(15) -0.0018(17)
O3 0.0475(19) 0.064(2) 0.072(2) -0.0036(16) 0.0192(16) 0.0016(18)
O4 0.078(2) 0.077(3) 0.061(2) 0.005(2) -0.0043(19) -0.0130(19)
O5 0.067(2) 0.051(2) 0.056(2) -0.0017(17) -0.0006(17) 0.0161(16)
O1W 0.071(2) 0.060(2) 0.0437(18) 0.0004(19) 0.0178(17) -0.0045(17)
C1 0.053(3) 0.051(3) 0.044(3) 0.000(2) 0.016(2) 0.013(2)
C2 0.050(3) 0.040(2) 0.043(2) -0.002(2) 0.0119(19) 0.009(2)
C3 0.063(3) 0.046(3) 0.048(3) -0.008(2) 0.017(2) -0.004(2)
C4 0.056(3) 0.054(3) 0.058(3) -0.003(2) 0.020(2) -0.005(2)
C5 0.045(3) 0.043(3) 0.055(3) 0.001(2) 0.014(2) 0.010(2)
C6 0.059(3) 0.055(3) 0.042(2) -0.011(2) 0.007(2) -0.001(2)
C7 0.048(3) 0.058(3) 0.042(2) 0.004(2) 0.013(2) 0.008(2)
C8 0.043(3) 0.059(3) 0.073(3) 0.004(2) 0.009(2) 0.013(3)
C9 0.043(3) 0.070(3) 0.050(3) 0.001(2) 0.017(2) 0.009(3)
C10 0.068(3) 0.056(3) 0.052(3) 0.003(3) 0.013(2) -0.002(2)
C11 0.077(4) 0.065(4) 0.070(4) -0.007(3) 0.017(3) -0.019(3)
C12 0.093(4) 0.087(5) 0.059(4) -0.012(4) -0.007(3) -0.026(3)
C13 0.093(4) 0.077(4) 0.049(3) 0.010(3) -0.001(3) -0.006(3)
C14 0.047(3) 0.065(4) 0.040(2) 0.003(2) 0.014(2) -0.001(2)
C15 0.047(2) 0.056(3) 0.041(2) 0.009(2) 0.0194(19) 0.008(2)
C16 0.060(3) 0.076(4) 0.056(3) 0.012(3) 0.022(2) 0.011(3)
C17 0.072(4) 0.083(5) 0.078(4) 0.023(3) 0.038(3) 0.034(3)
C18 0.084(4) 0.043(3) 0.108(5) 0.005(3) 0.048(4) 0.002(3)
C19 0.067(3) 0.051(3) 0.066(3) 0.001(3) 0.021(3) -0.005(3)

loop_
_atom_type_symbol
_atom_type_description
_atom_type_scat_dispersion_real
_atom_type_scat_dispersion_imag
_atom_type_scat_source
C C 0.0033 0.0016 'International Tables Vol C Tables 4.2.6.8 and 6.1.1.4'
H H 0.0000 0.0000 'International Tables Vol C Tables 4.2.6.8 and 6.1.1.4'
N N 0.0061 0.0033 'International Tables Vol C Tables 4.2.6.8 and 6.1.1.4'
O O 0.0106 0.0060 'International Tables Vol C Tables 4.2.6.8 and 6.1.1.4'
Mn Mn 0.3368 0.7283 'International Tables Vol C Tables 4.2.6.8 and 6.1.1.4'

loop_
_geom_angle_atom_site_label_1
_geom_angle_atom_site_label_2
_geom_angle_atom_site_label_3
_geom_angle_site_symmetry_1
_geom_angle_site_symmetry_3
_geom_angle
_geom_angle_publ_flag
N1 Mn1 N2 . . 72.33(14) yes
N1 Mn1 O1 . . 94.28(12) yes
N1 Mn1 O2 . . 148.19(12) yes
O1 Mn1 N2 . . 92.72(12) yes
O5 Mn1 N1 3 . 93.22(13) yes
O5 Mn1 N2 3 . 165.06(13) yes
O5 Mn1 O1 3 . 92.11(13) yes
O2 Mn1 N2 . . 92.06(13) yes
O2 Mn1 O1 . . 58.08(11) yes
O5 Mn1 O2 3 . 102.48(12) yes
O5 Mn1 O1W 3 . 92.08(13) yes
O1W Mn1 N1 . . 103.37(13) yes
O1W Mn1 N2 . . 87.76(13) yes
O1W Mn1 O1 . . 161.60(12) yes
O1W Mn1 O2 . . 103.51(12) yes
Mn1 O1W H1W1 . . 120(4) no
Mn1 O1W H1W2 . . 107(4) no
N1 Mn1 C1 . . 122.63(15) no
N1 C10 C11 . . 122.6(5) no
N1 C10 H10 . . 118.7 no
N1 C14 C13 . . 120.4(5) no
N1 C14 C15 . . 116.5(4) no
N2 Mn1 C1 . . 95.33(13) no
N2 C15 C14 . . 115.1(4) no
N2 C15 C16 . . 122.4(5) no
N2 C19 C18 . . 123.8(5) no
N2 C19 H19 . . 118.1 no
O1 Mn1 C1 . . 29.01(12) no
O1 C1 Mn1 . . 61.3(2) no
O1 C1 O2 . . 121.0(4) no
O1 C1 C2 . . 119.4(4) no
O2 Mn1 C1 . . 29.28(12) no
O2 C1 Mn1 . . 60.3(2) no
O2 C1 C2 . . 119.7(4) no
O3 C5 C4 . . 114.8(4) no
O3 C5 C6 . . 124.8(4) no
O3 C8 C9 . . 116.3(4) no
O3 C8 H8A . . 108.2 no
O3 C8 H8B . . 108.2 no
O4 C9 C8 . . 113.2(4) no
O5 Mn1 C1 3 . 95.74(13) no
O5 C9 O4 . . 128.5(5) no
O5 C9 C8 . . 118.4(4) no
O1W Mn1 C1 . . 132.63(14) no
C1 O1 Mn1 . . 89.6(3) no
C1 O2 Mn1 . . 90.4(3) no
C2 C1 Mn1 . . 173.0(3) no
C2 C3 H3 . . 119.1 no
C2 C7 C6 . . 121.8(4) no
C2 C7 H7 . . 119.1 no
C3 C2 C1 . . 120.5(4) no
C3 C4 C5 . . 119.4(4) no
C3 C4 H4 . . 120.3 no
C4 C3 C2 . . 121.7(4) no
C4 C3 H3 . . 119.1 no
C5 O3 C8 . . 119.2(4) no
C5 C4 H4 . . 120.3 no
C5 C6 C7 . . 119.0(4) no
C5 C6 H6 . . 120.5 no
C6 C5 C4 . . 120.4(4) no
C6 C7 H7 . . 119.1 no
C7 C2 C1 . . 121.9(4) no
C7 C2 C3 . . 117.6(4) no
C7 C6 H6 . . 120.5 no
C9 O5 Mn1 . 3_445 139.6(3) no
C9 C8 H8A . . 108.2 no
C9 C8 H8B . . 108.2 no
C10 N1 Mn1 . . 122.1(3) no
C10 N1 C14 . . 119.3(4) no
C10 C11 H11 . . 121.2 no
C11 C10 H10 . . 118.7 no
C11 C12 H12 . . 119.7 no
C12 C11 C10 . . 117.6(5) no
C12 C11 H11 . . 121.2 no
C12 C13 C14 . . 119.5(5) no
C12 C13 H13 . . 120.3 no
C13 C12 C11 . . 120.7(5) no
C13 C12 H12 . . 119.7 no
C13 C14 C15 . . 123.0(4) no
C14 N1 Mn1 . . 118.5(3) no
C14 C13 H13 . . 120.3 no
C15 N2 Mn1 . . 117.2(3) no
C15 C16 H16 . . 120.3 no
C16 C15 C14 . . 122.5(4) no
C16 C17 C18 . . 119.4(5) no
C16 C17 H17 . . 120.3 no
C17 C16 C15 . . 119.4(5) no
C17 C16 H16 . . 120.3 no
C17 C18 C19 . . 117.8(5) no
C17 C18 H18 . . 121.1 no
C18 C17 H17 . . 120.3 no
C18 C19 H19 . . 118.1 no
C19 N2 Mn1 . . 125.6(3) no
C19 N2 C15 . . 117.1(4) no
C19 C18 H18 . . 121.1 no
H1W1 O1W H1W2 . . 108(5) no
H8A C8 H8B . . 107.4 no

loop_
_geom_bond_atom_site_label_1
_geom_bond_atom_site_label_2
_geom_bond_site_symmetry_2
_geom_bond_distance
_geom_bond_publ_flag
Mn1 N1 . 2.220(4) yes
Mn1 N2 . 2.284(4) yes
Mn1 O1 . 2.274(3) yes
Mn1 O2 . 2.251(3) yes
Mn1 O5 3 2.124(3) yes
Mn1 O1W . 2.136(4) yes
O1 C1 . 1.257(5) yes
O2 C1 . 1.268(5) yes
O4 C9 . 1.242(5) yes
O5 C9 . 1.232(5) yes
Mn1 C1 . 2.591(5) no
N1 C10 . 1.338(5) no
N1 C14 . 1.343(5) no
N2 C15 . 1.342(5) no
N2 C19 . 1.335(5) no
O3 C5 . 1.370(5) no
O3 C8 . 1.419(5) no
O5 Mn1 3_445 2.124(3) no
O1W H1W1 . 0.85(3) no
O1W H1W2 . 0.85(3) no
C1 C2 . 1.484(6) no
C2 C7 . 1.386(6) no
C2 C3 . 1.395(6) no
C3 C4 . 1.375(6) no
C3 H3 . 0.9300 no
C4 C5 . 1.389(6) no
C4 H4 . 0.9300 no
C5 C6 . 1.385(6) no
C6 C7 . 1.389(6) no
C6 H6 . 0.9300 no
C7 H7 . 0.9300 no
C8 C9 . 1.537(6) no
C8 H8A . 0.9700 no
C8 H8B . 0.9700 no
C10 C11 . 1.377(6) no
C10 H10 . 0.9300 no
C11 C12 . 1.369(7) no
C11 H11 . 0.9300 no
C12 C13 . 1.357(7) no
C12 H12 . 0.9300 no
C13 C14 . 1.384(6) no
C13 H13 . 0.9300 no
C14 C15 . 1.489(6) no
C15 C16 . 1.383(6) no
C16 C17 . 1.358(7) no
C16 H16 . 0.9300 no
C17 C18 . 1.380(7) no
C17 H17 . 0.9300 no
C18 C19 . 1.381(7) no
C18 H18 . 0.9300 no
C19 H19 . 0.9300 no

loop_
_geom_hbond_atom_site_label_D
_geom_hbond_atom_site_label_H
_geom_hbond_atom_site_label_A
_geom_hbond_site_symmetry_A
_geom_hbond_distance_DH
_geom_hbond_distance_HA
_geom_hbond_distance_DA
_geom_hbond_angle_DHA
_geom_hbond_publ_flag
O1W H1W1 O2 7_666 0.85(3) 1.94(2) 2.732(4) 155(5) yes
O1W H1W2 O4 5_666 0.85(3) 1.78(2) 2.609(5) 162(6) yes

loop_
_geom_torsion_atom_site_label_1
_geom_torsion_atom_site_label_2
_geom_torsion_atom_site_label_3
_geom_torsion_atom_site_label_4
_geom_torsion_site_symmetry_1
_geom_torsion
_geom_torsion_publ_flag
O5 Mn1 O1 C1 3 98.0(3) no
O1W Mn1 O1 C1 . -5.0(5) no
N1 Mn1 O1 C1 . -168.6(3) no
O2 Mn1 O1 C1 . -5.4(2) no
N2 Mn1 O1 C1 . -96.1(3) no
O5 Mn1 O2 C1 3 -79.3(3) no
O1W Mn1 O2 C1 . -174.6(2) no
N1 Mn1 O2 C1 . 38.5(4) no
O1 Mn1 O2 C1 . 5.3(2) no
N2 Mn1 O2 C1 . 97.2(3) no
O5 Mn1 N1 C10 3 2.7(4) no
O1W Mn1 N1 C10 . 95.6(4) no
O2 Mn1 N1 C10 . -117.4(4) no
O1 Mn1 N1 C10 . -89.7(4) no
N2 Mn1 N1 C10 . 178.8(4) no
C1 Mn1 N1 C10 . -96.2(4) no
O5 Mn1 N1 C14 3 178.8(3) no
O1W Mn1 N1 C14 . -88.3(3) no
O2 Mn1 N1 C14 . 58.7(4) no
O1 Mn1 N1 C14 . 86.4(3) no
N2 Mn1 N1 C14 . -5.1(3) no
C1 Mn1 N1 C14 . 79.9(3) no
O5 Mn1 N2 C19 3 -162.8(5) no
O1W Mn1 N2 C19 . -73.1(4) no
N1 Mn1 N2 C19 . -177.9(4) no
O2 Mn1 N2 C19 . 30.3(4) no
O1 Mn1 N2 C19 . 88.4(4) no
C1 Mn1 N2 C19 . 59.5(4) no
O5 Mn1 N2 C15 3 19.1(7) no
O1W Mn1 N2 C15 . 108.8(3) no
N1 Mn1 N2 C15 . 4.0(3) no
O2 Mn1 N2 C15 . -147.8(3) no
O1 Mn1 N2 C15 . -89.6(3) no
C1 Mn1 N2 C15 . -118.6(3) no
Mn1 O1 C1 O2 . 9.5(4) no
Mn1 O1 C1 C2 . -172.1(3) no
Mn1 O2 C1 O1 . -9.6(4) no
Mn1 O2 C1 C2 . 172.0(3) no
O5 Mn1 C1 O1 3 -84.0(3) no
O1W Mn1 C1 O1 . 177.8(2) no
N1 Mn1 C1 O1 . 13.6(3) no
O2 Mn1 C1 O1 . 170.7(4) no
N2 Mn1 C1 O1 . 86.0(3) no
O5 Mn1 C1 O2 3 105.4(2) no
O1W Mn1 C1 O2 . 7.2(3) no
N1 Mn1 C1 O2 . -157.1(2) no
O1 Mn1 C1 O2 . -170.7(4) no
N2 Mn1 C1 O2 . -84.7(2) no
O1 C1 C2 C7 . 173.8(4) no
O2 C1 C2 C7 . -7.7(6) no
O1 C1 C2 C3 . -6.2(6) no
O2 C1 C2 C3 . 172.3(4) no
C7 C2 C3 C4 . 0.7(6) no
C1 C2 C3 C4 . -179.3(4) no
C2 C3 C4 C5 . -0.2(7) no
C8 O3 C5 C6 . 2.4(6) no
C8 O3 C5 C4 . -179.5(4) no
C3 C4 C5 O3 . -179.3(4) no
C3 C4 C5 C6 . -1.2(7) no
O3 C5 C6 C7 . -180.0(4) no
C4 C5 C6 C7 . 2.0(7) no
C3 C2 C7 C6 . 0.3(6) no
C1 C2 C7 C6 . -179.8(4) no
C5 C6 C7 C2 . -1.6(7) no
C5 O3 C8 C9 . 73.6(5) no
Mn1 O5 C9 O4 3_445 -19.2(9) no
Mn1 O5 C9 C8 3_445 159.9(3) no
O3 C8 C9 O5 . 0.1(6) no
O3 C8 C9 O4 . 179.3(4) no
C14 N1 C10 C11 . -0.6(7) no
Mn1 N1 C10 C11 . 175.5(4) no
N1 C10 C11 C12 . -0.4(8) no
C10 C11 C12 C13 . 1.4(9) no
C11 C12 C13 C14 . -1.4(9) no
C10 N1 C14 C13 . 0.6(7) no
Mn1 N1 C14 C13 . -175.6(4) no
C10 N1 C14 C15 . -178.2(4) no
Mn1 N1 C14 C15 . 5.6(5) no
C12 C13 C14 N1 . 0.4(8) no
C12 C13 C14 C15 . 179.1(5) no
C19 N2 C15 C16 . 0.5(6) no
Mn1 N2 C15 C16 . 178.7(3) no
C19 N2 C15 C14 . 179.2(4) no
Mn1 N2 C15 C14 . -2.6(5) no
N1 C14 C15 N2 . -1.9(6) no
C13 C14 C15 N2 . 179.4(4) no
N1 C14 C15 C16 . 176.9(4) no
C13 C14 C15 C16 . -1.9(7) no
N2 C15 C16 C17 . -1.6(7) no
C14 C15 C16 C17 . 179.8(4) no
C15 C16 C17 C18 . 1.3(8) no
C16 C17 C18 C19 . 0.1(8) no
C15 N2 C19 C18 . 1.0(7) no
Mn1 N2 C19 C18 . -177.1(4) no
C17 C18 C19 N2 . -1.3(8) no
